data_2011965
loop_
_publ_author_name
'Adhikasavalu, D. N.'
'Mastropaolo, Donald'
'Camerman, Arthur'
'Camerman, Norman '

_publ_section_title
;
 Two rhodamine derivatives:
 9-[2-(ethoxycarbonyl)phenyl]-3,6-bis(ethylamino)-2,7-dimethylxanthylium
 chloride monohydrate and
 3,6-diamino-9-[2-(methoxycarbonyl)phenyl]xanthylium chloride
 trihydrate
;
_journal_issue 5
_journal_name_full 'Acta Crystallographica Section C'
_journal_page_first 657
_journal_page_last 659
_journal_paper_doi 10.1107/S0108270101003675
_journal_volume 57
_journal_year 2001
_chemical_formula_moiety 'C21 H17 N2 O3 +, Cl -, 3H2 O'
_chemical_formula_sum 'C21 H23 Cl N2 O6'
_chemical_formula_weight 434.88
_chemical_name_common Rhodamine-123
_chemical_name_systematic
;
 9-[2-(methoxycarbonyl)phenyl]-3,6-diamio-
xanthylium chloride trihydrate
;
_space_group_IT_number 15
_symmetry_cell_setting monoclinic
_symmetry_space_group_name_Hall '-C 2yc'
_symmetry_space_group_name_H-M 'C 1 2/c 1'
_audit_creation_method SHELXL-97
_cell_angle_alpha 90.00
_cell_angle_beta 95.409(12)
_cell_angle_gamma 90.00
_cell_formula_units_Z 8
_cell_length_a 13.5624(14)
_cell_length_b 21.468(3)
_cell_length_c 15.427(3)
_cell_measurement_reflns_used 21
_cell_measurement_temperature 293(2)
_cell_measurement_theta_max 14
_cell_measurement_theta_min 6
_cell_volume 4471.7(12)
_computing_cell_refinement 'CAD4 Software'
_computing_data_collection 'CAD4 Software (Enraf-Nonius, 1989)'
_computing_data_reduction 'Xray76 (Stewart, 1976)'
_computing_molecular_graphics 'ORTEP3 (Farrugia, 1997)'
_computing_publication_material SHELXL97
_computing_structure_refinement 'SHELXL97 (Sheldrick, 1997)'
_computing_structure_solution 'MULTAN80 (Main et al., 1980)'
_diffrn_ambient_temperature 293(2)
_diffrn_measured_fraction_theta_full .998
_diffrn_measured_fraction_theta_max .998
_diffrn_measurement_device_type 'Enraf-Nonius CAD-4'
_diffrn_measurement_method \q/2\q
_diffrn_radiation_monochromator graphite
_diffrn_radiation_source 'fine-focus sealed tube'
_diffrn_radiation_type MoK\a
_diffrn_radiation_wavelength .71073
_diffrn_reflns_av_R_equivalents .0000
_diffrn_reflns_av_sigmaI/netI .0414
_diffrn_reflns_limit_h_max 16
_diffrn_reflns_limit_h_min 0
_diffrn_reflns_limit_k_max 25
_diffrn_reflns_limit_k_min 0
_diffrn_reflns_limit_l_max 18
_diffrn_reflns_limit_l_min -18
_diffrn_reflns_number 3924
_diffrn_reflns_theta_full 24.97
_diffrn_reflns_theta_max 24.97
_diffrn_reflns_theta_min 1.78
_diffrn_standards_decay_% <1
_diffrn_standards_interval_time 180
_diffrn_standards_number 3
_exptl_absorpt_coefficient_mu .209
_exptl_absorpt_correction_type none
_exptl_crystal_colour orange
_exptl_crystal_density_diffrn 1.286
_exptl_crystal_density_method 'not measured'
_exptl_crystal_description plate
_exptl_crystal_F_000 1808
_exptl_crystal_size_max .4
_exptl_crystal_size_mid .3
_exptl_crystal_size_min .2
_refine_diff_density_max .414
_refine_diff_density_min -.197
_refine_ls_extinction_coef .0030(8)
_refine_ls_extinction_method 'SHELXL97 (Sheldrick, 1997)'
_refine_ls_goodness_of_fit_ref 1.045
_refine_ls_hydrogen_treatment mixed
_refine_ls_matrix_type full
_refine_ls_number_parameters 314
_refine_ls_number_reflns 3924
_refine_ls_number_restraints 6
_refine_ls_restrained_S_all 1.045
_refine_ls_R_factor_all .1202
_refine_ls_R_factor_gt .0715
_refine_ls_shift/su_max .005
_refine_ls_shift/su_mean .000
_refine_ls_structure_factor_coef Fsqd
_refine_ls_weighting_details 'calc w=1/[\s^2^(Fo^2^)+(0.1558P)^2^+2.1805P] where P=(Fo^2^+2Fc^2^)/3'
_refine_ls_weighting_scheme calc
_refine_ls_wR_factor_ref .2683
_reflns_number_gt 2256
_reflns_number_total 3924
_reflns_threshold_expression I>2\s(I)
_cod_data_source_file fr1307.cif
_cod_data_source_block II
_cod_original_cell_volume 4471.5(11)
_cod_original_sg_symbol_H-M 'C 2/c'
_cod_database_code 2011965
_cod_database_fobs_code 2011965

loop_
_symmetry_equiv_pos_as_xyz
'x, y, z'
'-x, y, -z+1/2'
'x+1/2, y+1/2, z'
'-x+1/2, y+1/2, -z+1/2'
'-x, -y, -z'
'x, -y, z-1/2'
'-x+1/2, -y+1/2, -z'
'x+1/2, -y+1/2, z-1/2'

loop_
_atom_site_label
_atom_site_fract_x
_atom_site_fract_y
_atom_site_fract_z
_atom_site_U_iso_or_equiv
_atom_site_adp_type
_atom_site_calc_flag
_atom_site_refinement_flags
_atom_site_occupancy
_atom_site_disorder_assembly
_atom_site_disorder_group
_atom_site_type_symbol
C1 .1218(3) .31515(17) .3483(3) .0639(10) Uani d . 1 . . C
H1 .1171 .3561 .3669 .084(3) Uiso calc R 1 . . H
C2 .1276(3) .30185(17) .2600(3) .0647(10) Uani d . 1 . . C
C3 .1335(3) .23964(18) .2334(2) .0678(10) Uani d . 1 . . C
H3 .1366 .2306 .1748 .084(3) Uiso calc R 1 . . H
C4 .1346(3) .19253(17) .2918(2) .0640(10) Uani d . 1 . . C
H4 .1390 .1517 .2724 .084(3) Uiso calc R 1 . . H
C5 .1293(2) .20394(15) .3822(2) .0558(9) Uani d . 1 . . C
C6 .1306(2) .15796(16) .4465(2) .0582(9) Uani d . 1 . . C
C7 .1250(3) .17561(16) .5331(2) .0574(9) Uani d . 1 . . C
C8 .1252(3) .13368(18) .6037(3) .0685(10) Uani d . 1 . . C
H8 .1275 .0911 .5931 .084(3) Uiso calc R 1 . . H
C9 .1221(3) .1543(2) .6872(3) .0750(11) Uani d . 1 . . C
H9 .1218 .1254 .7322 .084(3) Uiso calc R 1 . . H
C10 .1195(3) .2176(2) .7063(2) .0678(10) Uani d . 1 . . C
C11 .1168(3) .26110(19) .6380(2) .0661(10) Uani d . 1 . . C
H11 .1134 .3036 .6490 .084(3) Uiso calc R 1 . . H
C12 .1194(2) .23922(16) .5548(2) .0570(9) Uani d . 1 . . C
O13 .11894(18) .28359(11) .49163(15) .0632(7) Uani d . 1 . . O
C14 .1231(2) .26735(15) .4064(2) .0554(9) Uani d . 1 . . C
N15 .1271(3) .34833(17) .2017(2) .0835(11) Uani d . 1 . . N
H15A .1232 .3864 .2185 .084(3) Uiso calc R 1 . . H
H15B .1307 .3400 .1475 .084(3) Uiso calc R 1 . . H
N16 .1199(3) .2381(2) .7884(2) .0861(11) Uani d . 1 . . N
H16A .1218 .2119 .8308 .084(3) Uiso calc R 1 . . H
H16B .1182 .2774 .7988 .084(3) Uiso calc R 1 . . H
C17 .1481(3) .09132(16) .4239(2) .0619(9) Uani d . 1 . . C
C18 .0741(3) .04864(16) .3978(2) .0614(9) Uani d . 1 . . C
C19 .0999(3) -.01293(18) .3789(3) .0791(12) Uani d . 1 . . C
H19 .0506 -.0417 .3617 .084(3) Uiso calc R 1 . . H
C20 .1967(4) -.0308(2) .3856(3) .0917(14) Uani d . 1 . . C
H20 .2131 -.0718 .3737 .084(3) Uiso calc R 1 . . H
C21 .2697(4) .0112(2) .4097(3) .0945(15) Uani d . 1 . . C
H21 .3357 -.0010 .4127 .084(3) Uiso calc R 1 . . H
C22 .2458(3) .07223(19) .4297(3) .0813(12) Uani d . 1 . . C
H22 .2959 .1004 .4472 .084(3) Uiso calc R 1 . . H
C23 -.0308(3) .06757(17) .3915(2) .0653(10) Uani d . 1 . . C
O24 -.0592(2) .11815(13) .4107(2) .0883(9) Uani d . 1 . . O
O25 -.0921(2) .02381(13) .3605(2) .0969(11) Uani d . 1 . . O
C26 -.1973(4) .0383(3) .3526(4) .1085(17) Uani d . 1 . . C
H26A -.2341 .0029 .3291 .202(19) Uiso calc R 1 . . H
H26B -.2098 .0733 .3146 .202(19) Uiso calc R 1 . . H
H26C -.2175 .0481 .4091 .202(19) Uiso calc R 1 . . H
Cl .3640(2) .17706(16) -.00454(19) .1557(11) Uani d P .68 . . Cl
Cl2A .4815(9) .0827(5) .0290(10) .142(4) Uani d P .16 . . Cl
Cl2B .5172(9) .0593(6) -.0342(11) .151(5) Uani d P .16 . . Cl
O1W .3501(4) .3135(2) .0367(3) .1255(14) Uani d D 1 . . O
H1WA .397(4) .341(2) .015(4) .181(16) Uiso d D 1 . . H
H1WB .367(5) .2715(13) .019(4) .181(16) Uiso d D 1 . . H
O2W .4059(5) .1202(3) .1879(6) .199(3) Uani d D 1 . . O
H2WA .435(6) .103(4) .136(3) .181(16) Uiso d D 1 . . H
H2WB .437(5) .099(3) .237(2) .181(16) Uiso d D 1 . . H
O3WB .0691(7) .4775(4) .3592(11) .168(5) Uani d P .50 . . O
O3W .0561(11) .4702(4) .2896(6) .151(5) Uani d P .50 . . O

loop_
_atom_site_aniso_label
_atom_site_aniso_U_11
_atom_site_aniso_U_22
_atom_site_aniso_U_33
_atom_site_aniso_U_12
_atom_site_aniso_U_13
_atom_site_aniso_U_23
C1 .060(2) .055(2) .076(3) .0002(16) .0073(18) .0024(18)
C2 .056(2) .067(2) .071(2) -.0044(17) .0049(17) .0131(19)
C3 .065(2) .079(3) .060(2) -.0022(19) .0048(17) -.005(2)
C4 .066(2) .059(2) .067(2) -.0053(17) .0059(18) -.0077(18)
C5 .0536(19) .0498(19) .064(2) -.0009(15) .0065(15) -.0017(16)
C6 .051(2) .053(2) .069(2) -.0028(15) .0012(16) -.0052(17)
C7 .054(2) .055(2) .062(2) -.0042(15) .0044(16) -.0007(17)
C8 .067(2) .061(2) .076(3) -.0076(18) .0026(19) .0047(19)
C9 .072(3) .081(3) .071(3) -.010(2) .004(2) .014(2)
C10 .056(2) .091(3) .057(2) -.0093(19) .0086(16) -.001(2)
C11 .063(2) .073(2) .063(2) -.0085(18) .0087(17) -.0128(19)
C12 .0490(19) .058(2) .065(2) -.0051(15) .0070(15) -.0003(17)
O13 .0738(16) .0525(14) .0642(16) -.0019(11) .0110(12) -.0041(11)
C14 .0506(19) .055(2) .061(2) -.0025(15) .0065(15) -.0031(16)
N15 .092(3) .078(2) .080(2) -.0059(19) .0067(19) .0135(19)
N16 .082(2) .113(3) .064(2) -.009(2) .0118(17) -.005(2)
C17 .067(2) .0504(19) .068(2) .0027(17) .0032(17) -.0010(17)
C18 .066(2) .050(2) .067(2) -.0016(16) .0025(17) -.0046(16)
C19 .088(3) .055(2) .093(3) -.005(2) .002(2) -.012(2)
C20 .091(3) .063(3) .118(4) .017(2) -.007(3) -.021(2)
C21 .077(3) .078(3) .126(4) .022(2) -.002(3) -.019(3)
C22 .066(3) .066(2) .110(3) .004(2) -.003(2) -.013(2)
C23 .072(2) .054(2) .070(2) -.0067(19) .0030(18) -.0003(18)
O24 .0678(18) .0681(18) .129(3) -.0003(14) .0097(16) -.0209(17)
O25 .0701(19) .0706(18) .146(3) -.0122(15) -.0080(18) -.0146(18)
C26 .076(3) .101(4) .145(5) -.023(3) -.008(3) .005(3)
Cl .147(2) .181(3) .141(2) -.021(2) .0258(17) -.0309(19)
Cl2A .118(8) .107(8) .198(13) .007(6) -.004(8) -.011(8)
Cl2B .115(8) .107(8) .222(15) -.011(7) -.037(9) .044(9)
O1W .140(4) .122(3) .116(3) -.020(3) .022(2) .032(3)
O2W .167(5) .123(4) .291(8) -.036(4) -.052(5) .018(4)
O3WB .107(6) .067(5) .322(17) .013(4) -.020(10) -.012(9)
O3W .276(15) .043(4) .135(8) -.015(5) .031(7) -.002(4)

loop_
_atom_type_symbol
_atom_type_description
_atom_type_scat_dispersion_real
_atom_type_scat_dispersion_imag
_atom_type_scat_source
C C .0033 .0016 'International Tables Vol C Tables 4.2.6.8 and 6.1.1.4'
H H .0000 .0000 'International Tables Vol C Tables 4.2.6.8 and 6.1.1.4'
N N .0061 .0033 'International Tables Vol C Tables 4.2.6.8 and 6.1.1.4'
O O .0106 .0060 'International Tables Vol C Tables 4.2.6.8 and 6.1.1.4'
Cl Cl .1484 .1585 'International Tables Vol C Tables 4.2.6.8 and 6.1.1.4'

loop_
_geom_angle_atom_site_label_1
_geom_angle_atom_site_label_2
_geom_angle_atom_site_label_3
_geom_angle_site_symmetry_3
_geom_angle
_geom_angle_publ_flag
C14 C1 C2 . 119.2(3) ?
N15 C2 C1 . 120.2(4) ?
N15 C2 C3 . 120.6(4) ?
C1 C2 C3 . 119.3(3) ?
C4 C3 C2 . 121.0(4) ?
C3 C4 C5 . 121.6(3) ?
C6 C5 C14 . 119.3(3) ?
C6 C5 C4 . 125.1(3) ?
C14 C5 C4 . 115.7(3) ?
C7 C6 C5 . 119.2(3) ?
C7 C6 C17 . 120.4(3) ?
C5 C6 C17 . 120.1(3) ?
C6 C7 C12 . 119.9(3) ?
C6 C7 C8 . 124.6(3) ?
C12 C7 C8 . 115.5(3) ?
C9 C8 C7 . 121.5(4) ?
C8 C9 C10 . 121.2(4) ?
N16 C10 C9 . 121.5(4) ?
N16 C10 C11 . 119.2(4) ?
C9 C10 C11 . 119.3(4) ?
C12 C11 C10 . 118.2(4) ?
O13 C12 C11 . 115.6(3) ?
O13 C12 C7 . 120.2(3) ?
C11 C12 C7 . 124.2(3) ?
C12 O13 C14 . 120.8(3) ?
C1 C14 O13 . 116.2(3) ?
C1 C14 C5 . 123.3(3) ?
O13 C14 C5 . 120.5(3) ?
C22 C17 C18 . 119.0(3) ?
C22 C17 C6 . 116.2(3) ?
C18 C17 C6 . 124.8(3) ?
C17 C18 C19 . 119.5(4) ?
C17 C18 C23 . 120.2(3) ?
C19 C18 C23 . 120.3(3) ?
C20 C19 C18 . 120.4(4) ?
C19 C20 C21 . 120.2(4) ?
C20 C21 C22 . 120.3(4) ?
C17 C22 C21 . 120.5(4) ?
O24 C23 O25 . 122.0(4) ?
O24 C23 C18 . 124.4(3) ?
O25 C23 C18 . 113.6(3) ?
C23 O25 C26 . 117.4(4) ?
Cl2A Cl2B O3WB 8 177.0(12) no
O3W O3WB Cl2B 8_456 135.8(12) no
C14 C1 H1 . 120.4 ?
C2 C1 H1 . 120.4 ?
C4 C3 H3 . 119.5 ?
C2 C3 H3 . 119.5 ?
C3 C4 H4 . 119.2 ?
C5 C4 H4 . 119.2 ?
C9 C8 H8 . 119.2 ?
C7 C8 H8 . 119.2 ?
C8 C9 H9 . 119.4 ?
C10 C9 H9 . 119.4 ?
C12 C11 H11 . 120.9 ?
C10 C11 H11 . 120.9 ?
C2 N15 H15A . 120.0 ?
C2 N15 H15B . 120.0 ?
H15A N15 H15B . 120.0 ?
C10 N16 H16A . 120.0 ?
C10 N16 H16B . 120.0 ?
H16A N16 H16B . 120.0 ?
C20 C19 H19 . 119.8 ?
C18 C19 H19 . 119.8 ?
C19 C20 H20 . 119.9 ?
C21 C20 H20 . 119.9 ?
C20 C21 H21 . 119.8 ?
C22 C21 H21 . 119.8 ?
C17 C22 H22 . 119.8 ?
C21 C22 H22 . 119.8 ?
O25 C26 H26A . 109.5 ?
O25 C26 H26B . 109.5 ?
H26A C26 H26B . 109.5 ?
O25 C26 H26C . 109.5 ?
H26A C26 H26C . 109.5 ?
H26B C26 H26C . 109.5 ?
H1WA O1W H1WB . 107(4) ?
H2WA O2W H2WB . 107(4) ?

loop_
_geom_bond_atom_site_label_1
_geom_bond_atom_site_label_2
_geom_bond_site_symmetry_2
_geom_bond_distance
_geom_bond_publ_flag
C1 C14 . 1.362(5) ?
C1 C2 . 1.401(5) ?
C2 N15 . 1.343(5) ?
C2 C3 . 1.402(5) ?
C3 C4 . 1.354(5) ?
C4 C5 . 1.425(5) ?
C5 C6 . 1.398(5) ?
C5 C14 . 1.416(5) ?
C6 C7 . 1.397(5) ?
C6 C17 . 1.497(5) ?
C7 C12 . 1.410(5) ?
C7 C8 . 1.413(5) ?
C8 C9 . 1.367(6) ?
C9 C10 . 1.392(6) ?
C10 N16 . 1.341(5) ?
C10 C11 . 1.406(5) ?
C11 C12 . 1.369(5) ?
C12 O13 . 1.363(4) ?
O13 C14 . 1.367(4) ?
C17 C22 . 1.381(5) ?
C17 C18 . 1.391(5) ?
C18 C19 . 1.405(5) ?
C18 C23 . 1.473(5) ?
C19 C20 . 1.363(6) ?
C20 C21 . 1.364(6) ?
C21 C22 . 1.392(6) ?
C23 O24 . 1.199(4) ?
C23 O25 . 1.315(4) ?
O25 C26 . 1.454(6) ?
Cl2A Cl2B . 1.236(19) no
Cl2B O3WB 8 2.01(2) no
O3WB O3W . 1.083(15) no
O3WB Cl2B 8_456 2.01(2) no
C1 H1 . .9300 ?
C3 H3 . .9300 ?
C4 H4 . .9300 ?
C8 H8 . .9300 ?
C9 H9 . .9300 ?
C11 H11 . .9300 ?
N15 H15A . .8600 ?
N15 H15B . .8600 ?
N16 H16A . .8600 ?
N16 H16B . .8600 ?
C19 H19 . .9300 ?
C20 H20 . .9300 ?
C21 H21 . .9300 ?
C22 H22 . .9300 ?
C26 H26A . .9600 ?
C26 H26B . .9600 ?
C26 H26C . .9600 ?
O1W H1WA . .95(2) ?
O1W H1WB . .98(2) ?
O2W H2WA . .99(2) ?
O2W H2WB . .95(2) ?

loop_
_geom_hbond_atom_site_label_D
_geom_hbond_atom_site_label_H
_geom_hbond_atom_site_label_A
_geom_hbond_site_symmetry_A
_geom_hbond_distance_DH
_geom_hbond_distance_HA
_geom_hbond_distance_DA
_geom_hbond_angle_DHA
_geom_hbond_publ_flag
N15 H15A O3W . .86 2.34 3.140(10) 155.6 yes
N15 H15B Cl 7 .86 2.24 3.103(5) 177.1 yes
N16 H16A O1W 7_556 .86 2.12 2.909(5) 153.2 yes
N16 H16B O2W 7_556 .86 2.23 3.086(7) 171.7 yes
O1W H1WA O24 8 .95(2) 1.97(5) 2.810(5) 146(6) yes
O1W H1WB Cl . .98(2) 2.06(2) 3.008(5) 163(5) yes
O2W H2WA Cl2A . .99(2) 1.88(3) 2.861(18) 170(7) yes
O2W H2WB O2W 2_655 .95(2) 2.38(6) 3.043(13) 127(5) no

loop_
_geom_torsion_atom_site_label_1
_geom_torsion_atom_site_label_2
_geom_torsion_atom_site_label_3
_geom_torsion_atom_site_label_4
_geom_torsion
C14 C1 C2 N15 -179.6(3)
C14 C1 C2 C3 .8(5)
N15 C2 C3 C4 179.6(3)
C1 C2 C3 C4 -.7(5)
C2 C3 C4 C5 .4(6)
C3 C4 C5 C6 -179.7(3)
C3 C4 C5 C14 -.1(5)
C14 C5 C6 C7 .3(5)
C4 C5 C6 C7 179.9(3)
C14 C5 C6 C17 -173.4(3)
C4 C5 C6 C17 6.2(5)
C5 C6 C7 C12 -.7(5)
C17 C6 C7 C12 173.0(3)
C5 C6 C7 C8 179.7(3)
C17 C6 C7 C8 -6.6(5)
C6 C7 C8 C9 178.3(4)
C12 C7 C8 C9 -1.3(5)
C7 C8 C9 C10 -.5(6)
C8 C9 C10 N16 -177.7(4)
C8 C9 C10 C11 2.0(6)
N16 C10 C11 C12 178.1(3)
C9 C10 C11 C12 -1.6(5)
C10 C11 C12 O13 -178.5(3)
C10 C11 C12 C7 -.3(5)
C6 C7 C12 O13 .2(5)
C8 C7 C12 O13 179.9(3)
C6 C7 C12 C11 -177.9(3)
C8 C7 C12 C11 1.7(5)
C11 C12 O13 C14 178.9(3)
C7 C12 O13 C14 .6(5)
C2 C1 C14 O13 178.8(3)
C2 C1 C14 C5 -.5(5)
C12 O13 C14 C1 179.7(3)
C12 O13 C14 C5 -.9(5)
C6 C5 C14 C1 179.8(3)
C4 C5 C14 C1 .2(5)
C6 C5 C14 O13 .5(5)
C4 C5 C14 O13 -179.1(3)
C7 C6 C17 C22 -85.0(5)
C5 C6 C17 C22 88.7(4)
C7 C6 C17 C18 95.3(4)
C5 C6 C17 C18 -91.1(5)
C22 C17 C18 C19 .7(6)
C6 C17 C18 C19 -179.5(4)
C22 C17 C18 C23 179.6(4)
C6 C17 C18 C23 -.7(6)
C17 C18 C19 C20 -.3(6)
C23 C18 C19 C20 -179.2(4)
C18 C19 C20 C21 -.8(7)
C19 C20 C21 C22 1.6(8)
C18 C17 C22 C21 .0(7)
C6 C17 C22 C21 -179.7(4)
C20 C21 C22 C17 -1.2(8)
C17 C18 C23 O24 -2.8(6)
C19 C18 C23 O24 176.1(4)
C17 C18 C23 O25 175.7(3)
C19 C18 C23 O25 -5.5(5)
O24 C23 O25 C26 -2.0(6)
C18 C23 O25 C26 179.5(4)
